data_4332145
loop_
_publ_author_name
'Patra, Sanjib K.'
'Sadhukhan, Nabanita'
'Bera, Jitendra K.'

_publ_section_title
;
 Effects of Axial Coordination on the Ru&#x2212;Ru Single Bond in
 Diruthenium Paddlewheel Complexes
;
_journal_issue 10
_journal_name_full 'Inorganic Chemistry'
_journal_page_first 4007
_journal_page_last 4015
_journal_paper_doi 10.1021/ic0600073
_journal_volume 45
_journal_year 2006
_chemical_formula_sum 'C48 H36 F6 N8 O10 Ru2 S2'
_chemical_formula_weight 1265.11
_chemical_name_common Ru2(pynp)2(CO)4(OTf)2
_chemical_name_systematic
; 
 ? 
;
_space_group_IT_number 14
_symmetry_space_group_name_Hall '-P 2yn'
_symmetry_space_group_name_H-M 'P 1 21/n 1'
_atom_sites_solution_hydrogens geom
_atom_sites_solution_primary direct
_atom_sites_solution_secondary difmap
_audit_creation_method SHELXL-97
_cell_angle_alpha 90.00
_cell_angle_beta 93.05(3)
_cell_angle_gamma 90.00
_cell_formula_units_Z 4
_cell_length_a 13.902(3)
_cell_length_b 25.634(5)
_cell_length_c 14.045(3)
_cell_measurement_temperature 173(2)
_cell_volume 4998.0(18)
_computing_structure_refinement 'SHELXL-97 (Sheldrick, 1997)'
_computing_structure_solution 'SHELXS-97 (Sheldrick, 1990)'
_diffrn_ambient_temperature 173(2)
_diffrn_measured_fraction_theta_full 0.995
_diffrn_measured_fraction_theta_max 0.995
_diffrn_radiation_monochromator graphite
_diffrn_radiation_source 'fine-focus sealed tube'
_diffrn_radiation_type MoK\a
_diffrn_radiation_wavelength 0.71073
_diffrn_reflns_av_R_equivalents 0.0476
_diffrn_reflns_av_sigmaI/netI 0.0534
_diffrn_reflns_limit_h_max 17
_diffrn_reflns_limit_h_min -17
_diffrn_reflns_limit_k_max 19
_diffrn_reflns_limit_k_min -32
_diffrn_reflns_limit_l_max 17
_diffrn_reflns_limit_l_min -17
_diffrn_reflns_number 28757
_diffrn_reflns_theta_full 26.37
_diffrn_reflns_theta_max 26.37
_diffrn_reflns_theta_min 2.01
_exptl_absorpt_coefficient_mu 0.777
_exptl_absorpt_correction_T_max 0.8601
_exptl_absorpt_correction_T_min 0.6123
_exptl_crystal_density_diffrn 1.681
_exptl_crystal_density_method 'not measured'
_exptl_crystal_F_000 2536
_exptl_crystal_size_max 0.70
_exptl_crystal_size_mid 0.20
_exptl_crystal_size_min 0.20
_refine_diff_density_max 2.242
_refine_diff_density_min -0.664
_refine_diff_density_rms 0.156
_refine_ls_extinction_method none
_refine_ls_goodness_of_fit_ref 1.049
_refine_ls_hydrogen_treatment mixed
_refine_ls_matrix_type full
_refine_ls_number_parameters 667
_refine_ls_number_reflns 10172
_refine_ls_number_restraints 0
_refine_ls_restrained_S_all 1.049
_refine_ls_R_factor_all 0.0899
_refine_ls_R_factor_gt 0.0631
_refine_ls_shift/su_max 0.001
_refine_ls_shift/su_mean 0.000
_refine_ls_structure_factor_coef Fsqd
_refine_ls_weighting_details 'calc w=1/[\s^2^(Fo^2^)+(0.0785P)^2^+13.5998P] where P=(Fo^2^+2Fc^2^)/3'
_refine_ls_weighting_scheme calc
_refine_ls_wR_factor_gt 0.1564
_refine_ls_wR_factor_ref 0.1714
_reflns_number_gt 7141
_reflns_number_total 10172
_reflns_threshold_expression >2sigma(I)
_cod_data_source_file ic0600073sup1.cif
_cod_data_source_block compound4
_cod_original_cell_volume 4998.0(17)
_cod_database_code 4332145

loop_
_symmetry_equiv_pos_as_xyz
'x, y, z'
'-x+1/2, y+1/2, -z+1/2'
'-x, -y, -z'
'x-1/2, -y-1/2, z-1/2'

loop_
_atom_site_label
_atom_site_type_symbol
_atom_site_fract_x
_atom_site_fract_y
_atom_site_fract_z
_atom_site_U_iso_or_equiv
_atom_site_adp_type
_atom_site_occupancy
_atom_site_symmetry_multiplicity
_atom_site_calc_flag
_atom_site_refinement_flags
Ru2 Ru 0.81288(3) 0.126711(14) 0.68040(3) 0.01244(13) Uani 1 1 d .
Ru1 Ru 0.68642(3) 0.127820(14) 0.81782(3) 0.01231(13) Uani 1 1 d .
N2 N 0.8783(3) 0.19253(15) 0.7509(3) 0.0137(8) Uani 1 1 d .
C4 C 0.8895(3) 0.07839(19) 0.7477(3) 0.0166(10) Uani 1 1 d .
N1 N 0.7815(3) 0.18752(15) 0.8815(3) 0.0126(8) Uani 1 1 d .
C23 C 0.9436(4) 0.1267(2) 0.5036(3) 0.0203(11) Uani 1 1 d .
H10 H 0.9055 0.0977 0.4823 0.024 Uiso 1 1 calc R
C1 C 0.6120(4) 0.0778(2) 0.7547(3) 0.0193(11) Uani 1 1 d .
N3 N 0.9239(3) 0.14996(15) 0.5860(3) 0.0144(8) Uani 1 1 d .
C2 C 0.7470(3) 0.0759(2) 0.8916(3) 0.0167(10) Uani 1 1 d .
C28 C 0.6426(3) 0.20889(17) 0.6546(3) 0.0115(9) Uani 1 1 d .
N4 N 0.7150(3) 0.18370(16) 0.6110(3) 0.0138(8) Uani 1 1 d .
C13 C 0.8778(3) 0.2726(2) 0.9696(3) 0.0200(11) Uani 1 1 d .
H21 H 0.9075 0.3025 0.9983 0.024 Uiso 1 1 calc R
C19 C 0.9773(3) 0.1911(2) 0.6166(3) 0.0178(10) Uani 1 1 d .
C14 C 0.9027(3) 0.25564(19) 0.8787(3) 0.0154(10) Uani 1 1 d .
N5 N 0.6181(3) 0.19075(16) 0.7408(3) 0.0144(8) Uani 1 1 d .
C18 C 0.9505(3) 0.2158(2) 0.7067(3) 0.0184(11) Uani 1 1 d .
C16 C 0.9750(3) 0.2797(2) 0.8289(3) 0.0195(11) Uani 1 1 d .
H31 H 1.0076 0.3095 0.8549 0.023 Uiso 1 1 calc R
C21 C 1.0746(4) 0.1844(2) 0.4810(4) 0.0265(12) Uani 1 1 d .
H34 H 1.1266 0.1960 0.4452 0.032 Uiso 1 1 calc R
C11 C 0.7640(3) 0.20285(19) 0.9702(3) 0.0160(10) Uani 1 1 d .
H38 H 0.7178 0.1840 1.0039 0.019 Uiso 1 1 calc R
C12 C 0.8102(3) 0.2452(2) 1.0155(3) 0.0193(11) Uani 1 1 d .
H39 H 0.7946 0.2548 1.0782 0.023 Uiso 1 1 calc R
C20 C 1.0556(4) 0.2085(2) 0.5657(4) 0.0250(12) Uani 1 1 d .
H43 H 1.0949 0.2364 0.5893 0.030 Uiso 1 1 calc R
C17 C 0.9986(4) 0.2602(2) 0.7430(3) 0.0211(11) Uani 1 1 d .
H48 H 1.0470 0.2765 0.7081 0.025 Uiso 1 1 calc R
C22 C 1.0178(4) 0.1434(2) 0.4483(3) 0.0208(11) Uani 1 1 d .
H50 H 1.0291 0.1269 0.3894 0.025 Uiso 1 1 calc R
C15 C 0.8542(3) 0.21212(19) 0.8372(3) 0.0154(10) Uani 1 1 d .
S1 S 0.73083(9) 0.15976(5) 0.25726(8) 0.0196(3) Uani 1 1 d .
O4 O 0.9363(3) 0.04751(14) 0.7877(2) 0.0245(8) Uani 1 1 d .
O2 O 0.7829(3) 0.04455(14) 0.9395(3) 0.0253(8) Uani 1 1 d .
O1 O 0.5659(3) 0.04584(15) 0.7152(3) 0.0258(8) Uani 1 1 d .
O11 O 0.6963(3) 0.18657(16) 0.1726(3) 0.0369(10) Uani 1 1 d .
O13 O 0.8062(3) 0.18657(16) 0.3120(3) 0.0326(10) Uani 1 1 d .
C36 C 0.5503(4) 0.1283(2) 0.9923(4) 0.0202(11) Uani 1 1 d .
H1 H 0.5912 0.1016 1.0182 0.024 Uiso 1 1 calc R
N6 N 0.5719(3) 0.15118(16) 0.9090(3) 0.0155(9) Uani 1 1 d .
C27 C 0.5939(3) 0.25120(18) 0.6102(3) 0.0144(10) Uani 1 1 d .
C32 C 0.5152(3) 0.1900(2) 0.8741(3) 0.0184(11) Uani 1 1 d .
O12 O 0.6561(3) 0.13815(17) 0.3135(3) 0.0351(10) Uani 1 1 d .
C26 C 0.6184(3) 0.26699(19) 0.5183(3) 0.0169(10) Uani 1 1 d .
H2 H 0.5880 0.2963 0.4880 0.020 Uiso 1 1 calc R
C21S C 1.0356(4) 0.0065(2) 0.5928(4) 0.0326(13) Uiso 1 1 d .
H21S H 1.0605 0.0112 0.6566 0.039 Uiso 1 1 calc R
C23S C 1.0551(4) 0.0137(2) 0.4246(4) 0.0323(13) Uiso 1 1 d .
H23S H 1.0929 0.0232 0.3730 0.039 Uiso 1 1 calc R
C22S C 1.0910(4) 0.0201(2) 0.5175(4) 0.0337(14) Uiso 1 1 d .
H22S H 1.1539 0.0338 0.5298 0.040 Uiso 1 1 calc R
C16S C 1.1814(6) 0.1424(3) 0.7879(5) 0.0536(19) Uani 1 1 d .
H16S H 1.1330 0.1604 0.8201 0.064 Uiso 1 1 calc R
C11S C 1.1838(6) 0.0893(4) 0.7878(6) 0.066(2) Uani 1 1 d .
H11S H 1.1364 0.0699 0.8190 0.079 Uiso 1 1 calc R
C15S C 1.2485(5) 0.1694(3) 0.7418(4) 0.0493(19) Uani 1 1 d .
H15S H 1.2459 0.2064 0.7410 0.059 Uiso 1 1 calc R
C3 C 0.7558(3) 0.0721(2) 0.6123(4) 0.0185(11) Uani 1 1 d .
O3 O 0.7212(3) 0.03834(14) 0.5676(3) 0.0262(9) Uani 1 1 d .
C24 C 0.7316(3) 0.19816(19) 0.5221(3) 0.0163(10) Uani 1 1 d .
H7 H 0.7779 0.1788 0.4894 0.020 Uiso 1 1 calc R
C31 C 0.5442(3) 0.21367(19) 0.7838(3) 0.0145(10) Uani 1 1 d .
S2 S 0.71067(10) 0.35581(6) 0.73537(10) 0.0259(3) Uani 1 1 d .
N2S N 0.9804(4) 0.1292(2) 0.9599(4) 0.0361(13) Uani 1 1 d .
N1S N 0.5185(4) 0.1223(2) 0.5291(4) 0.0352(13) Uani 1 1 d .
O22 O 1.1166(3) 0.12177(16) 0.2454(3) 0.0361(11) Uani 1 1 d .
F22 F 0.7239(3) -0.04990(16) 0.7361(3) 0.0568(11) Uani 1 1 d .
C14S C 1.3197(5) 0.1445(3) 0.6965(5) 0.0422(16) Uani 1 1 d .
H14S H 1.3667 0.1642 0.6654 0.051 Uiso 1 1 calc R
C25 C 0.6863(3) 0.23932(19) 0.4743(3) 0.0180(10) Uani 1 1 d .
H24 H 0.7026 0.2481 0.4114 0.022 Uiso 1 1 calc R
O21 O 0.7270(3) 0.30792(17) 0.7867(3) 0.0458(12) Uani 1 1 d .
C29 C 0.5198(3) 0.2757(2) 0.6587(3) 0.0181(11) Uani 1 1 d .
H27 H 0.4873 0.3051 0.6313 0.022 Uiso 1 1 calc R
C30 C 0.4954(3) 0.25717(19) 0.7440(3) 0.0184(11) Uani 1 1 d .
H28 H 0.4455 0.2734 0.7770 0.022 Uiso 1 1 calc R
F23 F 0.7265(4) -0.0964(2) 0.6093(3) 0.0741(14) Uani 1 1 d .
O23 O 0.7425(3) 0.3574(2) 0.6402(3) 0.0501(13) Uani 1 1 d .
C12S C 1.2571(5) 0.0633(3) 0.7411(6) 0.066(2) Uani 1 1 d .
H12S H 1.2600 0.0262 0.7412 0.079 Uiso 1 1 calc R
F11 F 0.8618(3) 0.11713(16) 0.1566(3) 0.0604(12) Uani 1 1 d .
F21 F 0.6175(3) -0.11034(17) 0.7129(4) 0.0690(14) Uani 1 1 d .
F12 F 0.7309(3) 0.07267(15) 0.1612(3) 0.0599(12) Uani 1 1 d .
C35 C 0.4703(4) 0.1428(2) 1.0405(4) 0.0253(12) Uani 1 1 d .
H32 H 0.4564 0.1263 1.0988 0.030 Uiso 1 1 calc R
F13 F 0.8281(3) 0.07371(15) 0.2831(3) 0.0614(12) Uani 1 1 d .
C34 C 0.4110(4) 0.1817(2) 1.0028(4) 0.0292(13) Uani 1 1 d .
H33 H 0.3550 0.1918 1.0342 0.035 Uiso 1 1 calc R
C33 C 0.4337(4) 0.2056(2) 0.9192(4) 0.0230(12) Uani 1 1 d .
H35 H 0.3938 0.2325 0.8926 0.028 Uiso 1 1 calc R
C31S C 0.5286(4) 0.0891(2) 0.4773(4) 0.0273(13) Uani 1 1 d .
C1A C 0.7917(4) 0.1031(2) 0.2121(4) 0.0339(14) Uani 1 1 d .
C13S C 1.3237(5) 0.0917(3) 0.6957(5) 0.0461(17) Uani 1 1 d .
H13S H 1.3730 0.0745 0.6636 0.055 Uiso 1 1 calc R
C26S C 0.4678(5) 0.0022(3) 0.9056(5) 0.0431(17) Uani 1 1 d .
H26S H 0.4452 0.0035 0.8406 0.052 Uiso 1 1 calc R
C25S C 0.5609(5) -0.0130(3) 0.9291(5) 0.0424(16) Uani 1 1 d .
H25S H 0.6028 -0.0217 0.8802 0.051 Uiso 1 1 calc R
C24S C 0.5935(5) -0.0156(3) 1.0234(5) 0.0446(17) Uani 1 1 d .
H24S H 0.6576 -0.0265 1.0398 0.053 Uiso 1 1 calc R
C2A C 0.7113(5) -0.0988(3) 0.7016(5) 0.0423(16) Uani 1 1 d .
C32S C 0.5434(5) 0.0469(2) 0.4094(5) 0.0417(16) Uani 1 1 d .
H32A H 0.5699 0.0613 0.3517 0.063 Uiso 1 1 calc R
H32B H 0.4817 0.0299 0.3928 0.063 Uiso 1 1 calc R
H32C H 0.5885 0.0214 0.4382 0.063 Uiso 1 1 calc R
C33S C 1.0158(5) 0.0969(3) 1.0008(5) 0.0371(15) Uani 1 1 d .
C34S C 1.0678(8) 0.0565(4) 1.0552(8) 0.104(4) Uiso 1 1 d .
H34A H 1.0881 0.0292 1.0118 0.156 Uiso 1 1 calc R
H34B H 1.0257 0.0413 1.1017 0.156 Uiso 1 1 calc R
H34C H 1.1247 0.0718 1.0888 0.156 Uiso 1 1 calc R

loop_
_atom_site_aniso_label
_atom_site_aniso_U_11
_atom_site_aniso_U_22
_atom_site_aniso_U_33
_atom_site_aniso_U_23
_atom_site_aniso_U_13
_atom_site_aniso_U_12
Ru2 0.0141(2) 0.0117(2) 0.0115(2) -0.00147(14) 0.00066(15) 0.00151(15)
Ru1 0.0141(2) 0.0111(2) 0.0117(2) 0.00011(14) 0.00059(15) 0.00009(15)
N2 0.0124(19) 0.013(2) 0.016(2) 0.0014(16) -0.0019(16) 0.0021(16)
C4 0.017(2) 0.016(3) 0.017(2) -0.004(2) 0.004(2) 0.001(2)
N1 0.0135(19) 0.013(2) 0.0112(19) -0.0010(15) 0.0012(15) 0.0012(16)
C23 0.024(3) 0.027(3) 0.010(2) -0.002(2) 0.003(2) 0.008(2)
C1 0.022(3) 0.020(3) 0.016(2) 0.002(2) 0.009(2) 0.001(2)
N3 0.015(2) 0.011(2) 0.017(2) -0.0004(16) -0.0004(16) -0.0006(16)
C2 0.009(2) 0.022(3) 0.020(2) -0.003(2) 0.0064(19) 0.003(2)
C28 0.013(2) 0.010(2) 0.011(2) -0.0041(17) -0.0018(18) -0.0013(18)
N4 0.0117(19) 0.017(2) 0.0123(19) -0.0021(16) -0.0030(15) 0.0014(16)
C13 0.019(3) 0.020(3) 0.020(3) -0.007(2) -0.003(2) 0.001(2)
C19 0.016(2) 0.020(3) 0.017(2) 0.004(2) 0.0006(19) -0.001(2)
C14 0.018(2) 0.013(3) 0.015(2) 0.0023(19) -0.0055(19) -0.0006(19)
N5 0.0134(19) 0.016(2) 0.0136(19) 0.0018(16) -0.0003(16) 0.0003(16)
C18 0.014(2) 0.025(3) 0.016(2) 0.003(2) -0.0012(19) 0.000(2)
C16 0.021(3) 0.014(3) 0.023(3) 0.001(2) -0.008(2) -0.001(2)
C21 0.027(3) 0.029(3) 0.024(3) 0.004(2) 0.010(2) -0.002(2)
C11 0.014(2) 0.022(3) 0.012(2) 0.0023(19) 0.0010(18) 0.003(2)
C12 0.020(3) 0.022(3) 0.016(2) -0.008(2) 0.001(2) 0.003(2)
C20 0.021(3) 0.031(3) 0.023(3) 0.000(2) 0.001(2) -0.006(2)
C17 0.022(3) 0.022(3) 0.020(3) 0.005(2) -0.001(2) -0.006(2)
C22 0.027(3) 0.021(3) 0.015(2) 0.000(2) 0.006(2) 0.009(2)
C15 0.013(2) 0.017(3) 0.016(2) 0.0018(19) -0.0030(19) 0.003(2)
S1 0.0214(6) 0.0183(7) 0.0194(6) 0.0011(5) 0.0032(5) -0.0002(5)
O4 0.030(2) 0.022(2) 0.0209(19) 0.0031(16) -0.0026(16) 0.0094(17)
O2 0.026(2) 0.024(2) 0.026(2) 0.0096(17) 0.0010(16) 0.0030(17)
O1 0.027(2) 0.026(2) 0.024(2) -0.0067(16) -0.0026(16) -0.0073(17)
O11 0.047(3) 0.038(3) 0.027(2) 0.0106(18) 0.0081(18) 0.020(2)
O13 0.022(2) 0.040(3) 0.036(2) -0.0124(19) 0.0084(17) -0.0099(18)
C36 0.020(3) 0.025(3) 0.016(2) 0.002(2) 0.007(2) 0.000(2)
N6 0.0141(19) 0.018(2) 0.0138(19) 0.0002(17) -0.0018(15) -0.0043(17)
C27 0.014(2) 0.015(3) 0.014(2) -0.0057(19) -0.0033(18) -0.0017(19)
C32 0.016(2) 0.025(3) 0.015(2) 0.000(2) 0.0023(19) -0.001(2)
O12 0.029(2) 0.040(3) 0.037(2) 0.0014(19) 0.0109(18) -0.0090(19)
C26 0.021(3) 0.015(3) 0.013(2) 0.0015(19) -0.0049(19) -0.001(2)
C16S 0.062(5) 0.050(5) 0.049(4) -0.003(4) 0.000(4) 0.013(4)
C11S 0.045(5) 0.069(6) 0.084(6) 0.002(5) 0.007(4) -0.024(4)
C15S 0.089(6) 0.035(4) 0.023(3) 0.000(3) -0.003(4) 0.004(4)
C3 0.019(3) 0.015(3) 0.022(3) 0.002(2) 0.004(2) 0.002(2)
O3 0.030(2) 0.020(2) 0.029(2) -0.0095(17) -0.0033(16) 0.0015(16)
C24 0.019(2) 0.018(3) 0.012(2) -0.0007(19) 0.0014(19) 0.001(2)
C31 0.014(2) 0.014(3) 0.016(2) -0.0011(19) -0.0002(18) -0.0007(19)
S2 0.0267(7) 0.0246(8) 0.0264(7) -0.0053(6) 0.0028(5) 0.0000(6)
N2S 0.038(3) 0.029(3) 0.040(3) -0.003(2) -0.010(3) -0.002(2)
N1S 0.034(3) 0.031(3) 0.039(3) 0.004(2) -0.010(2) 0.004(2)
O22 0.023(2) 0.043(3) 0.043(3) -0.0010(19) 0.0031(19) -0.0007(18)
F22 0.063(3) 0.028(2) 0.080(3) 0.008(2) 0.008(2) 0.0131(19)
C14S 0.047(4) 0.045(4) 0.034(3) 0.007(3) -0.004(3) -0.010(3)
C25 0.021(3) 0.020(3) 0.013(2) 0.000(2) 0.0011(19) -0.002(2)
O21 0.039(2) 0.032(3) 0.065(3) 0.010(2) -0.018(2) 0.002(2)
C29 0.017(2) 0.019(3) 0.018(2) -0.001(2) -0.0031(19) 0.005(2)
C30 0.016(2) 0.017(3) 0.022(3) -0.004(2) 0.000(2) 0.005(2)
F23 0.094(4) 0.088(4) 0.039(2) 0.022(2) -0.011(2) 0.016(3)
O23 0.049(3) 0.065(3) 0.038(3) -0.017(2) 0.019(2) -0.012(3)
C12S 0.052(5) 0.034(4) 0.111(8) 0.006(4) 0.011(5) 0.001(4)
F11 0.053(3) 0.054(3) 0.078(3) -0.010(2) 0.041(2) 0.002(2)
F21 0.028(2) 0.056(3) 0.122(4) 0.018(3) -0.009(2) 0.001(2)
F12 0.070(3) 0.041(2) 0.067(3) -0.028(2) -0.013(2) -0.004(2)
C35 0.029(3) 0.033(3) 0.015(3) 0.002(2) 0.011(2) 0.000(2)
F13 0.079(3) 0.040(2) 0.063(3) 0.007(2) -0.022(2) 0.027(2)
C34 0.026(3) 0.037(4) 0.027(3) 0.000(3) 0.016(2) 0.002(3)
C33 0.019(3) 0.029(3) 0.021(3) 0.003(2) 0.003(2) 0.005(2)
C31S 0.027(3) 0.020(3) 0.034(3) 0.006(3) -0.011(2) -0.005(2)
C1A 0.038(4) 0.030(4) 0.033(3) 0.000(3) 0.001(3) -0.002(3)
C13S 0.033(4) 0.041(4) 0.065(5) 0.001(3) 0.007(3) 0.004(3)
C26S 0.051(4) 0.043(4) 0.036(3) 0.009(3) 0.007(3) -0.023(3)
C25S 0.041(4) 0.042(4) 0.045(4) 0.004(3) 0.008(3) -0.020(3)
C24S 0.045(4) 0.044(4) 0.045(4) 0.013(3) 0.005(3) -0.017(3)
C2A 0.040(4) 0.047(4) 0.040(4) 0.010(3) -0.006(3) 0.011(3)
C32S 0.060(4) 0.022(3) 0.042(4) -0.002(3) -0.005(3) -0.006(3)
C33S 0.044(4) 0.030(4) 0.035(3) -0.007(3) -0.017(3) 0.002(3)

loop_
_atom_type_symbol
_atom_type_description
_atom_type_scat_dispersion_real
_atom_type_scat_dispersion_imag
_atom_type_scat_source
C C 0.0033 0.0016 'International Tables Vol C Tables 4.2.6.8 and 6.1.1.4'
N N 0.0061 0.0033 'International Tables Vol C Tables 4.2.6.8 and 6.1.1.4'
F F 0.0171 0.0103 'International Tables Vol C Tables 4.2.6.8 and 6.1.1.4'
S S 0.1246 0.1234 'International Tables Vol C Tables 4.2.6.8 and 6.1.1.4'
Ru Ru -1.2594 0.8363 'International Tables Vol C Tables 4.2.6.8 and 6.1.1.4'
O O 0.0106 0.0060 'International Tables Vol C Tables 4.2.6.8 and 6.1.1.4'
H H 0.0000 0.0000 'International Tables Vol C Tables 4.2.6.8 and 6.1.1.4'

loop_
_geom_angle_atom_site_label_1
_geom_angle_atom_site_label_2
_geom_angle_atom_site_label_3
_geom_angle
_geom_angle_site_symmetry_1
_geom_angle_site_symmetry_3
C3 Ru2 C4 88.7(2) . .
C3 Ru2 N2 176.36(18) . .
C4 Ru2 N2 94.15(18) . .
C3 Ru2 N3 100.99(18) . .
C4 Ru2 N3 94.99(18) . .
N2 Ru2 N3 76.56(15) . .
C3 Ru2 N4 92.00(18) . .
C4 Ru2 N4 175.30(17) . .
N2 Ru2 N4 85.32(14) . .
N3 Ru2 N4 89.43(14) . .
C3 Ru2 Ru1 95.80(15) . .
C4 Ru2 Ru1 91.19(14) . .
N2 Ru2 Ru1 86.39(10) . .
N3 Ru2 Ru1 162.21(10) . .
N4 Ru2 Ru1 84.12(10) . .
C1 Ru1 C2 89.8(2) . .
C1 Ru1 N5 93.40(19) . .
C2 Ru1 N5 176.28(18) . .
C1 Ru1 N6 93.71(18) . .
C2 Ru1 N6 101.10(17) . .
N5 Ru1 N6 76.77(15) . .
C1 Ru1 N1 175.10(17) . .
C2 Ru1 N1 91.53(19) . .
N5 Ru1 N1 85.48(15) . .
N6 Ru1 N1 90.67(14) . .
C1 Ru1 Ru2 91.12(14) . .
C2 Ru1 Ru2 95.66(14) . .
N5 Ru1 Ru2 86.22(10) . .
N6 Ru1 Ru2 162.56(11) . .
N1 Ru1 Ru2 84.06(10) . .
C18 N2 C15 117.9(4) . .
C18 N2 Ru2 116.4(3) . .
C15 N2 Ru2 125.6(3) . .
O4 C4 Ru2 178.2(4) . .
C11 N1 C15 117.5(4) . .
C11 N1 Ru1 116.8(3) . .
C15 N1 Ru1 125.6(3) . .
N3 C23 C22 122.3(5) . .
O1 C1 Ru1 179.2(5) . .
C23 N3 C19 119.3(4) . .
C23 N3 Ru2 126.0(3) . .
C19 N3 Ru2 114.7(3) . .
O2 C2 Ru1 177.8(4) . .
N5 C28 N4 117.5(4) . .
N5 C28 C27 121.5(4) . .
N4 C28 C27 120.9(4) . .
C24 N4 C28 117.1(4) . .
C24 N4 Ru2 117.8(3) . .
C28 N4 Ru2 124.8(3) . .
C12 C13 C14 118.6(5) . .
N3 C19 C20 120.9(5) . .
N3 C19 C18 116.6(4) . .
C20 C19 C18 122.4(5) . .
C16 C14 C13 122.3(5) . .
C16 C14 C15 118.8(4) . .
C13 C14 C15 118.9(4) . .
C31 N5 C28 118.8(4) . .
C31 N5 Ru1 115.4(3) . .
C28 N5 Ru1 125.8(3) . .
N2 C18 C17 123.0(4) . .
N2 C18 C19 115.6(4) . .
C17 C18 C19 121.4(4) . .
C17 C16 C14 119.7(5) . .
C20 C21 C22 119.8(5) . .
N1 C11 C12 123.3(4) . .
C13 C12 C11 119.8(4) . .
C21 C20 C19 119.0(5) . .
C16 C17 C18 119.2(5) . .
C21 C22 C23 118.5(5) . .
N1 C15 N2 117.0(4) . .
N1 C15 C14 121.6(4) . .
N2 C15 C14 121.4(4) . .
O11 S1 O13 114.6(3) . .
O11 S1 O12 114.7(3) . .
O13 S1 O12 114.4(2) . .
O11 S1 C1A 103.7(3) . .
O13 S1 C1A 103.3(3) . .
O12 S1 C1A 104.2(3) . .
N6 C36 C35 121.8(5) . .
C32 N6 C36 118.8(4) . .
C32 N6 Ru1 114.9(3) . .
C36 N6 Ru1 126.2(3) . .
C28 C27 C26 119.5(4) . .
C28 C27 C29 118.4(4) . .
C26 C27 C29 122.0(4) . .
N6 C32 C33 121.6(4) . .
N6 C32 C31 115.7(4) . .
C33 C32 C31 122.7(5) . .
C25 C26 C27 118.3(4) . .
C23S C21S C22S 120.1(6) 3_756 .
C21S C23S C22S 119.7(6) 3_756 .
C23S C22S C21S 120.2(6) . .
C15S C16S C11S 119.5(7) . .
C16S C11S C12S 119.5(7) . .
C16S C15S C14S 121.4(7) . .
O3 C3 Ru2 178.4(4) . .
N4 C24 C25 124.7(4) . .
N5 C31 C30 121.9(4) . .
N5 C31 C32 116.9(4) . .
C30 C31 C32 121.2(4) . .
O23 S2 O21 116.4(3) . .
O23 S2 O22 114.0(3) . 4_566
O21 S2 O22 114.3(3) . 4_566
O23 S2 C2A 103.5(3) . 2_656
O21 S2 C2A 103.4(3) . 2_656
O22 S2 C2A 102.7(3) 4_566 2_656
C13S C14S C15S 120.2(7) . .
C26 C25 C24 119.2(4) . .
C30 C29 C27 119.8(5) . .
C29 C30 C31 119.6(4) . .
C13S C12S C11S 119.4(8) . .
C34 C35 C36 119.0(5) . .
C33 C34 C35 119.3(5) . .
C34 C33 C32 119.5(5) . .
N1S C31S C32S 178.6(7) . .
F13 C1A F12 106.1(5) . .
F13 C1A F11 109.4(5) . .
F12 C1A F11 107.9(5) . .
F13 C1A S1 111.0(4) . .
F12 C1A S1 111.3(4) . .
F11 C1A S1 111.0(4) . .
C14S C13S C12S 120.1(7) . .
C25S C26S C24S 120.3(6) . 3_657
C26S C25S C24S 120.1(6) . .
C25S C24S C26S 119.6(7) . 3_657
F23 C2A F22 106.4(6) . .
F23 C2A F21 109.2(6) . .
F22 C2A F21 105.5(5) . .
F23 C2A S2 112.9(5) . 2_646
F22 C2A S2 111.2(4) . 2_646
F21 C2A S2 111.2(5) . 2_646
N2S C33S C34S 176.4(8) . .

loop_
_geom_bond_atom_site_label_1
_geom_bond_atom_site_label_2
_geom_bond_distance
_geom_bond_site_symmetry_2
Ru2 C3 1.849(5) .
Ru2 C4 1.859(5) .
Ru2 N2 2.135(4) .
Ru2 N3 2.171(4) .
Ru2 N4 2.190(4) .
Ru2 Ru1 2.6792(9) .
Ru1 C1 1.846(5) .
Ru1 C2 1.861(5) .
Ru1 N5 2.136(4) .
Ru1 N6 2.179(4) .
Ru1 N1 2.183(4) .
N2 C18 1.348(6) .
N2 C15 1.370(6) .
C4 O4 1.151(6) .
N1 C11 1.341(6) .
N1 C15 1.369(6) .
C23 N3 1.343(6) .
C23 C22 1.390(7) .
C1 O1 1.161(6) .
N3 C19 1.347(6) .
C2 O2 1.145(6) .
C28 N5 1.357(6) .
C28 N4 1.368(6) .
C28 C27 1.406(6) .
N4 C24 1.334(6) .
C13 C12 1.362(7) .
C13 C14 1.409(7) .
C19 C20 1.407(7) .
C19 C18 1.480(7) .
C14 C16 1.399(7) .
C14 C15 1.413(6) .
N5 C31 1.354(6) .
C18 C17 1.403(7) .
C16 C17 1.362(7) .
C21 C20 1.378(7) .
C21 C22 1.379(8) .
C11 C12 1.397(7) .
S1 O11 1.434(4) .
S1 O13 1.440(4) .
S1 O12 1.448(4) .
S1 C1A 1.812(6) .
C36 N6 1.357(6) .
C36 C35 1.385(7) .
N6 C32 1.346(6) .
C27 C26 1.412(6) .
C27 C29 1.412(7) .
C32 C33 1.387(7) .
C32 C31 1.481(6) .
C26 C25 1.356(7) .
C21S C23S 1.373(8) 3_756
C21S C22S 1.385(8) .
C23S C21S 1.373(8) 3_756
C23S C22S 1.382(8) .
C16S C15S 1.354(10) .
C16S C11S 1.362(11) .
C11S C12S 1.409(11) .
C15S C14S 1.364(10) .
C3 O3 1.159(6) .
C24 C25 1.385(7) .
C31 C30 1.406(7) .
S2 O23 1.431(4) .
S2 O21 1.435(4) .
S2 O22 1.442(4) 4_566
S2 C2A 1.792(6) 2_656
N2S C33S 1.108(7) .
N1S C31S 1.133(7) .
O22 S2 1.442(4) 4_665
F22 C2A 1.352(8) .
C14S C13S 1.353(10) .
C29 C30 1.349(7) .
F23 C2A 1.326(7) .
C12S C13S 1.363(10) .
F11 C1A 1.330(7) .
F21 C2A 1.355(8) .
F12 C1A 1.330(7) .
C35 C34 1.380(8) .
F13 C1A 1.328(7) .
C34 C33 1.376(7) .
C31S C32S 1.463(8) .
C26S C25S 1.375(9) .
C26S C24S 1.388(9) 3_657
C25S C24S 1.379(9) .
C24S C26S 1.388(9) 3_657
C2A S2 1.792(6) 2_646
C33S C34S 1.456(12) .
